data_1574804
loop_
_publ_author_name
'Wang, Yuyi'
'Shi, Tao'
'Yue, Ling'
'Zhou, Guijiang'
'Su, Bochao'

_publ_section_title
;
 Carbene-stabilized 6,12-diboraanthanthrenes: unveiling the multistage
 redox properties of polycyclic aromatic hydrocarbons featuring
 electron-rich boron centers.
;
_journal_issue 27
_journal_name_full 'Chemical science'
_journal_page_first 12510
_journal_page_last 12518
_journal_paper_doi 10.1039/d5sc02449h
_journal_volume 16
_journal_year 2025
_chemical_formula_sum 'C38 H46 B2 N2 O2'
_chemical_formula_weight 584.39
_space_group_crystal_system monoclinic
_space_group_IT_number 15
_space_group_name_Hall '-C 2yc'
_space_group_name_H-M_alt 'C 1 2/c 1'
_atom_sites_solution_hydrogens geom
_audit_creation_method SHELXL-2014/7
_audit_update_record
;
2024-12-27 deposited with the CCDC.	2025-06-05 downloaded from the CCDC.
;
_cell_angle_alpha 90
_cell_angle_beta 103.326(4)
_cell_angle_gamma 90
_cell_formula_units_Z 4
_cell_length_a 14.2417(12)
_cell_length_b 14.4218(12)
_cell_length_c 16.5090(15)
_cell_measurement_reflns_used 3662
_cell_measurement_temperature 150(2)
_cell_measurement_theta_max 27.49
_cell_measurement_theta_min 2.98
_cell_volume 3299.5(5)
_computing_cell_refinement 'Bruker SAINT'
_computing_data_collection 'Bruker APEX2'
_computing_data_reduction 'Bruker SAINT'
_computing_molecular_graphics 'Bruker SHELXTL'
_computing_publication_material 'Bruker SHELXTL'
_computing_structure_refinement 'SHELXL-2014/7 (Sheldrick, 2014)'
_computing_structure_solution 'SHELXS-97 (Sheldrick 2008)'
_diffrn_ambient_temperature 150(2)
_diffrn_measured_fraction_theta_full 0.996
_diffrn_measured_fraction_theta_max 0.995
_diffrn_measurement_device_type 'Bruker APEX-II CCD'
_diffrn_measurement_method '\f and \w scans'
_diffrn_radiation_type MoK\a
_diffrn_radiation_wavelength 0.71073
_diffrn_reflns_av_R_equivalents 0.0727
_diffrn_reflns_av_unetI/netI 0.0413
_diffrn_reflns_Laue_measured_fraction_full 0.996
_diffrn_reflns_Laue_measured_fraction_max 0.995
_diffrn_reflns_limit_h_max 18
_diffrn_reflns_limit_h_min -18
_diffrn_reflns_limit_k_max 18
_diffrn_reflns_limit_k_min -18
_diffrn_reflns_limit_l_max 21
_diffrn_reflns_limit_l_min -21
_diffrn_reflns_number 25849
_diffrn_reflns_point_group_measured_fraction_full 0.996
_diffrn_reflns_point_group_measured_fraction_max 0.995
_diffrn_reflns_theta_full 25.242
_diffrn_reflns_theta_max 27.506
_diffrn_reflns_theta_min 2.038
_exptl_absorpt_coefficient_mu 0.071
_exptl_absorpt_correction_type none
_exptl_crystal_colour colourless
_exptl_crystal_density_diffrn 1.176
_exptl_crystal_description block
_exptl_crystal_F_000 1256
_exptl_crystal_size_max 0.140
_exptl_crystal_size_mid 0.120
_exptl_crystal_size_min 0.090
_refine_diff_density_max 0.296
_refine_diff_density_min -0.249
_refine_diff_density_rms 0.047
_refine_ls_extinction_method none
_refine_ls_goodness_of_fit_ref 1.060
_refine_ls_hydrogen_treatment constr
_refine_ls_matrix_type full
_refine_ls_number_parameters 203
_refine_ls_number_reflns 3779
_refine_ls_number_restraints 1
_refine_ls_restrained_S_all 1.060
_refine_ls_R_factor_all 0.0766
_refine_ls_R_factor_gt 0.0527
_refine_ls_shift/su_max 0.000
_refine_ls_shift/su_mean 0.000
_refine_ls_structure_factor_coef Fsqd
_refine_ls_weighting_details 'w=1/[\s^2^(Fo^2^)+(0.0721P)^2^+1.5590P] where P=(Fo^2^+2Fc^2^)/3'
_refine_ls_weighting_scheme calc
_refine_ls_wR_factor_gt 0.1312
_refine_ls_wR_factor_ref 0.1478
_reflns_Friedel_coverage 0.000
_reflns_number_gt 2686
_reflns_number_total 3779
_reflns_threshold_expression 'I > 2\s(I)'
_cod_data_source_file d5sc02449h2.cif
_cod_data_source_block su9
_cod_depositor_comments 'Adding full bibliography for 1574804--1574812.cif.'
_cod_original_sg_symbol_H-M 'C 2/c'
_cod_database_code 1574804
_shelx_shelxl_version_number 2014/7
_shelx_space_group_comment
;
The symmetry employed for this shelxl refinement is uniquely defined
by the following loop, which should always be used as a source of
symmetry information in preference to the above space-group names.
They are only intended as comments.
;
_shelx_estimated_absorpt_t_min 0.990
_shelx_estimated_absorpt_t_max 0.994

loop_
_space_group_symop_operation_xyz
'x, y, z'
'-x, y, -z+1/2'
'x+1/2, y+1/2, z'
'-x+1/2, y+1/2, -z+1/2'
'-x, -y, -z'
'x, -y, z-1/2'
'-x+1/2, -y+1/2, -z'
'x+1/2, -y+1/2, z-1/2'

loop_
_atom_site_label
_atom_site_type_symbol
_atom_site_fract_x
_atom_site_fract_y
_atom_site_fract_z
_atom_site_U_iso_or_equiv
_atom_site_adp_type
_atom_site_occupancy
_atom_site_site_symmetry_order
_atom_site_calc_flag
_atom_site_refinement_flags_posn
_atom_site_refinement_flags_adp
_atom_site_refinement_flags_occupancy
_atom_site_disorder_assembly
_atom_site_disorder_group
O1 O 0.76030(8) 0.53601(8) 0.65003(7) 0.0298(3) Uani 1 1 d . . . . .
N1 N 0.69574(9) 0.49034(9) 0.69436(8) 0.0259(3) Uani 1 1 d . U . . .
C10 C 0.63096(10) 0.75116(10) 0.53829(9) 0.0205(3) Uani 1 1 d . . . . .
C5 C 0.54479(11) 0.80499(10) 0.52450(9) 0.0236(3) Uani 1 1 d . . . . .
C6 C 0.53018(11) 0.87923(11) 0.46707(10) 0.0287(4) Uani 1 1 d . . . . .
H3 H 0.4717 0.9135 0.4571 0.034 Uiso 1 1 calc R U . . .
C7 C 0.59938(12) 0.90164(11) 0.42616(10) 0.0282(4) Uani 1 1 d . . . . .
H4 H 0.5887 0.9519 0.3879 0.034 Uiso 1 1 calc R U . . .
C8 C 0.68770(11) 0.85153(10) 0.43923(9) 0.0225(3) Uani 1 1 d . . . . .
C9 C 0.70386(10) 0.77593(9) 0.49360(9) 0.0200(3) Uani 1 1 d . . . . .
C1 C 0.64171(11) 0.67575(10) 0.59670(9) 0.0226(3) Uani 1 1 d . . . . .
C2 C 0.57043(12) 0.66133(11) 0.64022(10) 0.0270(3) Uani 1 1 d . . . . .
H8 H 0.5781 0.6123 0.6796 0.032 Uiso 1 1 calc R U . . .
C3 C 0.48759(12) 0.71679(11) 0.62792(11) 0.0304(4) Uani 1 1 d . . . . .
H9 H 0.4407 0.7061 0.6595 0.037 Uiso 1 1 calc R U . . .
C4 C 0.47464(11) 0.78606(11) 0.57045(10) 0.0288(4) Uani 1 1 d . . . . .
H10 H 0.4175 0.8223 0.5611 0.035 Uiso 1 1 calc R U . . .
B1 B 0.73435(13) 0.61640(11) 0.60676(11) 0.0235(4) Uani 1 1 d . . . . .
C12 C 0.66262(12) 0.40365(11) 0.64666(11) 0.0302(4) Uani 1 1 d . . . . .
C13 C 0.60297(13) 0.35045(12) 0.69759(12) 0.0373(4) Uani 1 1 d . . . . .
H13A H 0.5429 0.3853 0.6966 0.045 Uiso 1 1 calc R U . . .
H13B H 0.5846 0.2896 0.6709 0.045 Uiso 1 1 calc R U . . .
C14 C 0.65589(15) 0.33488(14) 0.78736(13) 0.0459(5) Uani 1 1 d . . . . .
H14A H 0.6128 0.3031 0.8178 0.055 Uiso 1 1 calc R U . . .
H14B H 0.7129 0.2949 0.7893 0.055 Uiso 1 1 calc R U . . .
C15 C 0.68772(15) 0.42691(15) 0.82828(12) 0.0459(5) Uani 1 1 d . . . . .
H15A H 0.7237 0.4158 0.8863 0.055 Uiso 1 1 calc R U . . .
H15B H 0.6299 0.4642 0.8302 0.055 Uiso 1 1 calc R U . . .
C16 C 0.74213(16) 0.34226(13) 0.62648(14) 0.0482(5) Uani 1 1 d . . . . .
H16A H 0.7130 0.2951 0.5857 0.072 Uiso 1 1 calc R U . . .
H16B H 0.7777 0.3119 0.6775 0.072 Uiso 1 1 calc R U . . .
H16C H 0.7865 0.3806 0.6034 0.072 Uiso 1 1 calc R U . . .
C17 C 0.59503(14) 0.43329(13) 0.56479(11) 0.0398(4) Uani 1 1 d . . . . .
H17A H 0.5633 0.3785 0.5357 0.060 Uiso 1 1 calc R U . . .
H17B H 0.6323 0.4645 0.5298 0.060 Uiso 1 1 calc R U . . .
H17C H 0.5461 0.4759 0.5764 0.060 Uiso 1 1 calc R U . . .
C18 C 0.76292(16) 0.58130(14) 0.81780(12) 0.0499(5) Uani 1 1 d . . . . .
H18A H 0.7859 0.5789 0.8785 0.075 Uiso 1 1 calc R U . . .
H18B H 0.7004 0.6130 0.8035 0.075 Uiso 1 1 calc R U . . .
H18C H 0.8096 0.6152 0.7938 0.075 Uiso 1 1 calc R U . . .
C19 C 0.85288(14) 0.43938(14) 0.79579(14) 0.0471(5) Uani 1 1 d . . . . .
H19A H 0.8896 0.4523 0.8525 0.071 Uiso 1 1 calc R U . . .
H19B H 0.8864 0.4662 0.7558 0.071 Uiso 1 1 calc R U . . .
H19C H 0.8470 0.3722 0.7874 0.071 Uiso 1 1 calc R U . . .
C11 C 0.75168(13) 0.48244(12) 0.78279(11) 0.0352(4) Uani 1 1 d . U . . .

loop_
_atom_site_aniso_label
_atom_site_aniso_U_11
_atom_site_aniso_U_22
_atom_site_aniso_U_33
_atom_site_aniso_U_23
_atom_site_aniso_U_13
_atom_site_aniso_U_12
O1 0.0247(6) 0.0289(6) 0.0372(6) 0.0110(5) 0.0097(5) 0.0028(5)
N1 0.0259(7) 0.0249(6) 0.0275(6) 0.0075(5) 0.0073(5) 0.0005(5)
C10 0.0198(7) 0.0200(7) 0.0207(7) -0.0044(6) 0.0026(6) 0.0004(6)
C5 0.0207(7) 0.0233(7) 0.0261(8) -0.0033(6) 0.0037(6) 0.0018(6)
C6 0.0213(7) 0.0263(8) 0.0379(9) 0.0018(7) 0.0053(7) 0.0072(6)
C7 0.0269(8) 0.0246(7) 0.0322(8) 0.0061(6) 0.0052(7) 0.0053(6)
C8 0.0208(7) 0.0219(7) 0.0241(7) -0.0010(6) 0.0034(6) 0.0014(6)
C9 0.0192(7) 0.0191(6) 0.0202(7) -0.0045(5) 0.0012(6) 0.0003(6)
C1 0.0237(7) 0.0219(7) 0.0210(7) -0.0017(6) 0.0024(6) -0.0007(6)
C2 0.0283(8) 0.0268(8) 0.0268(8) 0.0012(6) 0.0082(7) 0.0010(6)
C3 0.0251(8) 0.0338(8) 0.0358(9) -0.0004(7) 0.0140(7) 0.0002(7)
C4 0.0218(8) 0.0301(8) 0.0352(9) -0.0026(7) 0.0080(7) 0.0053(6)
B1 0.0238(8) 0.0225(8) 0.0226(8) 0.0006(7) 0.0021(7) -0.0003(7)
C12 0.0302(8) 0.0245(7) 0.0373(9) 0.0032(7) 0.0105(7) 0.0017(7)
C13 0.0303(9) 0.0280(8) 0.0546(11) 0.0104(8) 0.0121(8) 0.0021(7)
C14 0.0391(10) 0.0445(11) 0.0566(12) 0.0280(9) 0.0161(9) 0.0070(9)
C15 0.0485(12) 0.0569(12) 0.0320(10) 0.0206(9) 0.0088(8) 0.0121(10)
C16 0.0479(12) 0.0348(10) 0.0685(14) -0.0040(9) 0.0270(11) 0.0067(9)
C17 0.0467(11) 0.0360(9) 0.0336(9) -0.0041(7) 0.0030(8) -0.0032(8)
C18 0.0549(13) 0.0494(12) 0.0373(10) -0.0018(9) -0.0064(9) 0.0039(10)
C19 0.0335(10) 0.0481(11) 0.0528(12) 0.0171(9) -0.0043(9) 0.0051(9)
C11 0.0341(9) 0.0359(9) 0.0315(8) 0.0097(7) -0.0008(7) 0.0044(7)

loop_
_atom_type_symbol
_atom_type_description
_atom_type_scat_dispersion_real
_atom_type_scat_dispersion_imag
_atom_type_scat_source
C C 0.0033 0.0016 'International Tables Vol C Tables 4.2.6.8 and 6.1.1.4'
B B 0.0013 0.0007 'International Tables Vol C Tables 4.2.6.8 and 6.1.1.4'
N N 0.0061 0.0033 'International Tables Vol C Tables 4.2.6.8 and 6.1.1.4'
H H 0.0000 0.0000 'International Tables Vol C Tables 4.2.6.8 and 6.1.1.4'
O O 0.0106 0.0060 'International Tables Vol C Tables 4.2.6.8 and 6.1.1.4'

loop_
_geom_angle_atom_site_label_1
_geom_angle_atom_site_label_2
_geom_angle_atom_site_label_3
_geom_angle
_geom_angle_site_symmetry_1
_geom_angle_site_symmetry_3
_geom_angle_publ_flag
B1 O1 N1 121.31(12) . . ?
O1 N1 C12 105.81(11) . . ?
O1 N1 C11 105.57(12) . . ?
C12 N1 C11 118.84(12) . . ?
C5 C10 C1 118.27(13) . . ?
C5 C10 C9 118.40(13) . . ?
C1 C10 C9 123.32(13) . . ?
C4 C5 C6 119.57(14) . . ?
C4 C5 C10 119.88(14) . . ?
C6 C5 C10 120.52(14) . . ?
C7 C6 C5 120.21(14) . . ?
C7 C6 H3 119.9 . . ?
C5 C6 H3 119.9 . . ?
C6 C7 C8 121.46(14) . . ?
C6 C7 H4 119.3 . . ?
C8 C7 H4 119.3 . . ?
C9 C8 C7 120.17(14) . . ?
C9 C8 B1 121.07(13) . 7_666 ?
C7 C8 B1 118.75(13) . 7_666 ?
C8 C9 C10 119.20(13) . . ?
C8 C9 C9 119.61(17) . 7_666 ?
C10 C9 C9 121.17(16) . 7_666 ?
C2 C1 C10 118.87(13) . . ?
C2 C1 B1 124.62(14) . . ?
C10 C1 B1 116.51(13) . . ?
C1 C2 C3 122.10(15) . . ?
C1 C2 H8 118.9 . . ?
C3 C2 H8 118.9 . . ?
C4 C3 C2 119.64(15) . . ?
C4 C3 H9 120.2 . . ?
C2 C3 H9 120.2 . . ?
C3 C4 C5 121.14(14) . . ?
C3 C4 H10 119.4 . . ?
C5 C4 H10 119.4 . . ?
O1 B1 C1 130.20(15) . . ?
O1 B1 C8 111.74(14) . 7_666 ?
C1 B1 C8 118.04(13) . 7_666 ?
N1 C12 C17 106.85(13) . . ?
N1 C12 C13 106.10(13) . . ?
C17 C12 C13 108.03(14) . . ?
N1 C12 C16 115.99(15) . . ?
C17 C12 C16 108.39(15) . . ?
C13 C12 C16 111.15(14) . . ?
C14 C13 C12 113.39(15) . . ?
C14 C13 H13A 108.9 . . ?
C12 C13 H13A 108.9 . . ?
C14 C13 H13B 108.9 . . ?
C12 C13 H13B 108.9 . . ?
H13A C13 H13B 107.7 . . ?
C15 C14 C13 109.70(14) . . ?
C15 C14 H14A 109.7 . . ?
C13 C14 H14A 109.7 . . ?
C15 C14 H14B 109.7 . . ?
C13 C14 H14B 109.7 . . ?
H14A C14 H14B 108.2 . . ?
C14 C15 C11 113.00(16) . . ?
C14 C15 H15A 109.0 . . ?
C11 C15 H15A 109.0 . . ?
C14 C15 H15B 109.0 . . ?
C11 C15 H15B 109.0 . . ?
H15A C15 H15B 107.8 . . ?
C12 C16 H16A 109.5 . . ?
C12 C16 H16B 109.5 . . ?
H16A C16 H16B 109.5 . . ?
C12 C16 H16C 109.5 . . ?
H16A C16 H16C 109.5 . . ?
H16B C16 H16C 109.5 . . ?
C12 C17 H17A 109.5 . . ?
C12 C17 H17B 109.5 . . ?
H17A C17 H17B 109.5 . . ?
C12 C17 H17C 109.5 . . ?
H17A C17 H17C 109.5 . . ?
H17B C17 H17C 109.5 . . ?
C11 C18 H18A 109.5 . . ?
C11 C18 H18B 109.5 . . ?
H18A C18 H18B 109.5 . . ?
C11 C18 H18C 109.5 . . ?
H18A C18 H18C 109.5 . . ?
H18B C18 H18C 109.5 . . ?
C11 C19 H19A 109.5 . . ?
C11 C19 H19B 109.5 . . ?
H19A C19 H19B 109.5 . . ?
C11 C19 H19C 109.5 . . ?
H19A C19 H19C 109.5 . . ?
H19B C19 H19C 109.5 . . ?
N1 C11 C18 106.42(13) . . ?
N1 C11 C15 105.94(14) . . ?
C18 C11 C15 108.86(17) . . ?
N1 C11 C19 115.95(15) . . ?
C18 C11 C19 108.05(16) . . ?
C15 C11 C19 111.35(15) . . ?

loop_
_geom_bond_atom_site_label_1
_geom_bond_atom_site_label_2
_geom_bond_distance
_geom_bond_site_symmetry_2
_geom_bond_publ_flag
O1 B1 1.3672(19) . ?
O1 N1 1.4578(16) . ?
N1 C12 1.495(2) . ?
N1 C11 1.498(2) . ?
C10 C5 1.425(2) . ?
C10 C1 1.438(2) . ?
C10 C9 1.450(2) . ?
C5 C4 1.413(2) . ?
C5 C6 1.413(2) . ?
C6 C7 1.356(2) . ?
C6 H3 0.9500 . ?
C7 C8 1.423(2) . ?
C7 H4 0.9500 . ?
C8 C9 1.397(2) . ?
C8 B1 1.553(2) 7_666 ?
C9 C9 1.484(3) 7_666 ?
C1 C2 1.388(2) . ?
C1 B1 1.549(2) . ?
C2 C3 1.401(2) . ?
C2 H8 0.9500 . ?
C3 C4 1.361(2) . ?
C3 H9 0.9500 . ?
C4 H10 0.9500 . ?
B1 C8 1.553(2) 7_666 ?
C12 C17 1.528(2) . ?
C12 C13 1.532(2) . ?
C12 C16 1.533(2) . ?
C13 C14 1.517(3) . ?
C13 H13A 0.9900 . ?
C13 H13B 0.9900 . ?
C14 C15 1.511(3) . ?
C14 H14A 0.9900 . ?
C14 H14B 0.9900 . ?
C15 C11 1.533(3) . ?
C15 H15A 0.9900 . ?
C15 H15B 0.9900 . ?
C16 H16A 0.9800 . ?
C16 H16B 0.9800 . ?
C16 H16C 0.9800 . ?
C17 H17A 0.9800 . ?
C17 H17B 0.9800 . ?
C17 H17C 0.9800 . ?
C18 C11 1.533(3) . ?
C18 H18A 0.9800 . ?
C18 H18B 0.9800 . ?
C18 H18C 0.9800 . ?
C19 C11 1.538(3) . ?
C19 H19A 0.9800 . ?
C19 H19B 0.9800 . ?
C19 H19C 0.9800 . ?

loop_
_geom_torsion_atom_site_label_1
_geom_torsion_atom_site_label_2
_geom_torsion_atom_site_label_3
_geom_torsion_atom_site_label_4
_geom_torsion
_geom_torsion_site_symmetry_1
_geom_torsion_site_symmetry_2
_geom_torsion_site_symmetry_3
_geom_torsion_site_symmetry_4
_geom_torsion_publ_flag
B1 O1 N1 C12 109.76(15) . . . . ?
B1 O1 N1 C11 -123.42(15) . . . . ?
C1 C10 C5 C4 2.7(2) . . . . ?
C9 C10 C5 C4 -176.46(13) . . . . ?
C1 C10 C5 C6 -179.31(14) . . . . ?
C9 C10 C5 C6 1.5(2) . . . . ?
C4 C5 C6 C7 176.12(15) . . . . ?
C10 C5 C6 C7 -1.9(2) . . . . ?
C5 C6 C7 C8 0.3(2) . . . . ?
C6 C7 C8 C9 1.6(2) . . . . ?
C6 C7 C8 B1 -177.35(15) . . . 7_666 ?
C7 C8 C9 C10 -1.9(2) . . . . ?
B1 C8 C9 C10 177.05(13) 7_666 . . . ?
C7 C8 C9 C9 179.77(16) . . . 7_666 ?
B1 C8 C9 C9 -1.3(2) 7_666 . . 7_666 ?
C5 C10 C9 C8 0.4(2) . . . . ?
C1 C10 C9 C8 -178.78(13) . . . . ?
C5 C10 C9 C9 178.67(15) . . . 7_666 ?
C1 C10 C9 C9 -0.5(2) . . . 7_666 ?
C5 C10 C1 C2 -3.2(2) . . . . ?
C9 C10 C1 C2 175.94(13) . . . . ?
C5 C10 C1 B1 177.33(13) . . . . ?
C9 C10 C1 B1 -3.5(2) . . . . ?
C10 C1 C2 C3 1.2(2) . . . . ?
B1 C1 C2 C3 -179.37(15) . . . . ?
C1 C2 C3 C4 1.4(3) . . . . ?
C2 C3 C4 C5 -1.9(2) . . . . ?
C6 C5 C4 C3 -178.16(16) . . . . ?
C10 C5 C4 C3 -0.2(2) . . . . ?
N1 O1 B1 C1 2.1(2) . . . . ?
N1 O1 B1 C8 -176.69(12) . . . 7_666 ?
C2 C1 B1 O1 8.0(3) . . . . ?
C10 C1 B1 O1 -172.59(15) . . . . ?
C2 C1 B1 C8 -173.25(14) . . . 7_666 ?
C10 C1 B1 C8 6.2(2) . . . 7_666 ?
O1 N1 C12 C17 -70.48(15) . . . . ?
C11 N1 C12 C17 171.21(14) . . . . ?
O1 N1 C12 C13 174.43(12) . . . . ?
C11 N1 C12 C13 56.12(18) . . . . ?
O1 N1 C12 C16 50.48(17) . . . . ?
C11 N1 C12 C16 -67.83(19) . . . . ?
N1 C12 C13 C14 -53.34(18) . . . . ?
C17 C12 C13 C14 -167.62(15) . . . . ?
C16 C12 C13 C14 73.6(2) . . . . ?
C12 C13 C14 C15 56.6(2) . . . . ?
C13 C14 C15 C11 -57.1(2) . . . . ?
O1 N1 C11 C18 69.08(16) . . . . ?
C12 N1 C11 C18 -172.48(15) . . . . ?
O1 N1 C11 C15 -175.16(13) . . . . ?
C12 N1 C11 C15 -56.72(18) . . . . ?
O1 N1 C11 C19 -51.10(18) . . . . ?
C12 N1 C11 C19 67.34(19) . . . . ?
C14 C15 C11 N1 54.52(19) . . . . ?
C14 C15 C11 C18 168.62(15) . . . . ?
C14 C15 C11 C19 -72.4(2) . . . . ?
